data_4500983
loop_
_publ_author_name
'Guo, Jiao'
'Ma, Jian-Fang'
'Liu, Bo'
'Kan, Wei-Qiu'
'Yang, Jin'

_publ_section_title
;
 A Series of 2D and 3D Metal--Organic Frameworks Based on a Flexible
 Tetrakis(4-pyridyloxymethylene)methane Ligand and Polycarboxylates:
 Syntheses, Structures, and Photoluminescent Properties
;
_journal_issue 8
_journal_name_full 'Crystal Growth &amp; Design'
_journal_page_first 3609
_journal_paper_doi 10.1021/cg200581w
_journal_volume 11
_journal_year 2011
_chemical_formula_moiety '2(C41 H36 Co2 N4 O14),(H2O)'
_chemical_formula_sum 'C82 H74 Co4 N8 O29'
_chemical_formula_weight 1871.20
_chemical_name_systematic
;
 ?
;
_space_group_IT_number 15
_symmetry_cell_setting monoclinic
_symmetry_space_group_name_Hall '-C 2yc'
_symmetry_space_group_name_H-M 'C 1 2/c 1'
_atom_sites_solution_hydrogens geom
_atom_sites_solution_primary direct
_atom_sites_solution_secondary difmap
_audit_creation_method SHELXL-97
_cell_angle_alpha 90.00
_cell_angle_beta 108.349(4)
_cell_angle_gamma 90.00
_cell_formula_units_Z 2
_cell_length_a 18.1284(7)
_cell_length_b 8.8472(3)
_cell_length_c 26.6561(9)
_cell_measurement_reflns_used 2448
_cell_measurement_temperature 293(2)
_cell_measurement_theta_max 25.0
_cell_measurement_theta_min 2.8
_cell_volume 4057.9(3)
_computing_cell_refinement CrysAlis
_computing_data_collection 'CrysAlis (Oxford Diffraction, 2006)'
_computing_data_reduction CrysAlis
_computing_structure_refinement 'SHELXL-97 (Sheldrick, 1997)'
_computing_structure_solution 'SHELXS-97 (Sheldrick, 1997)'
_diffrn_ambient_temperature 293(2)
_diffrn_detector_area_resol_mean 10.0
_diffrn_measured_fraction_theta_full 0.995
_diffrn_measured_fraction_theta_max 0.995
_diffrn_measurement_device_type 'Oxford Diffraction Gemini R Ultra'
_diffrn_measurement_method '\w scan'
_diffrn_radiation_monochromator graphite
_diffrn_radiation_source 'fine-focus sealed tube'
_diffrn_radiation_type MoK\a
_diffrn_radiation_wavelength 0.71073
_diffrn_reflns_av_R_equivalents 0.0347
_diffrn_reflns_av_sigmaI/netI 0.0975
_diffrn_reflns_limit_h_max 15
_diffrn_reflns_limit_h_min -21
_diffrn_reflns_limit_k_max 9
_diffrn_reflns_limit_k_min -10
_diffrn_reflns_limit_l_max 31
_diffrn_reflns_limit_l_min -30
_diffrn_reflns_number 7525
_diffrn_reflns_theta_full 25.02
_diffrn_reflns_theta_max 25.02
_diffrn_reflns_theta_min 2.82
_exptl_absorpt_coefficient_mu 0.893
_exptl_absorpt_correction_T_max 0.835
_exptl_absorpt_correction_T_min 0.766
_exptl_absorpt_correction_type multi-scan
_exptl_absorpt_process_details
;
CrysAlis (Oxford Diffraction, 2006)
;
_exptl_crystal_colour purple
_exptl_crystal_density_diffrn 1.530
_exptl_crystal_density_method 'not measured'
_exptl_crystal_description block
_exptl_crystal_F_000 1920
_exptl_crystal_size_max 0.21
_exptl_crystal_size_mid 0.25
_exptl_crystal_size_min 0.20
_refine_diff_density_max 0.237
_refine_diff_density_min -0.233
_refine_diff_density_rms 0.047
_refine_ls_extinction_method none
_refine_ls_goodness_of_fit_ref 0.725
_refine_ls_hydrogen_treatment mixed
_refine_ls_matrix_type full
_refine_ls_number_parameters 291
_refine_ls_number_reflns 3575
_refine_ls_number_restraints 2
_refine_ls_restrained_S_all 0.725
_refine_ls_R_factor_all 0.0581
_refine_ls_R_factor_gt 0.0291
_refine_ls_shift/su_max 0.001
_refine_ls_shift/su_mean 0.000
_refine_ls_structure_factor_coef Fsqd
_refine_ls_weighting_details 'calc w=1/[\s^2^(Fo^2^)+(0.0072P)^2^+0.0000P] where P=(Fo^2^+2Fc^2^)/3'
_refine_ls_weighting_scheme calc
_refine_ls_wR_factor_gt 0.0376
_refine_ls_wR_factor_ref 0.0397
_reflns_number_gt 2218
_reflns_number_total 3575
_reflns_threshold_expression >2\s(I)
_cod_data_source_file cg200581w_si_002.cif
_cod_data_source_block Compound-1
_cod_depositor_comments
;
The following automatic conversions were performed:

'_symmetry_cell_setting' value 'Monoclinic' changed to 'monoclinic'
according to /home/saulius/struct/CIF-dictionaries/cif_core.dic
dictionary named 'cif_core.dic' version 2.4.1 from 2010-06-29.

Automatic conversion script
Id: cif_fix_values 1715 2011-07-08 13:25:40Z adriana 
;
_cod_original_cell_volume 4057.9(2)
_cod_original_sg_symbol_Hall '-c 2yc'
_cod_original_sg_symbol_H-M 'C 2/c'
_cod_database_code 4500983

loop_
_symmetry_equiv_pos_as_xyz
'x, y, z'
'-x, y, -z+1/2'
'x+1/2, y+1/2, z'
'-x+1/2, y+1/2, -z+1/2'
'-x, -y, -z'
'x, -y, z-1/2'
'-x+1/2, -y+1/2, -z'
'x+1/2, -y+1/2, z-1/2'

loop_
_atom_site_label
_atom_site_type_symbol
_atom_site_fract_x
_atom_site_fract_y
_atom_site_fract_z
_atom_site_U_iso_or_equiv
_atom_site_adp_type
_atom_site_occupancy
_atom_site_symmetry_multiplicity
_atom_site_calc_flag
_atom_site_refinement_flags
Co1 Co 0.725195(18) 0.70846(4) 0.553412(12) 0.02194(8) Uani 1 1 d .
C1 C 0.85627(14) 0.9236(3) 0.55942(9) 0.0256(6) Uani 1 1 d .
C2 C 0.88878(13) 1.0555(2) 0.53808(8) 0.0205(5) Uani 1 1 d .
C3 C 0.96807(13) 1.0772(2) 0.55211(8) 0.0224(6) Uani 1 1 d .
H3 H 1.0014 1.0102 0.5753 0.027 Uiso 1 1 calc R
C4 C 0.99872(12) 1.1987(3) 0.53183(8) 0.0211(5) Uani 1 1 d .
C5 C 0.94785(13) 1.3013(3) 0.49940(8) 0.0284(6) Uani 1 1 d .
H5 H 0.9676 1.3839 0.4862 0.034 Uiso 1 1 calc R
C6 C 0.86848(13) 1.2832(3) 0.48634(9) 0.0338(6) Uani 1 1 d .
H6 H 0.8350 1.3544 0.4653 0.041 Uiso 1 1 calc R
C7 C 0.83907(14) 1.1578(2) 0.50489(9) 0.0275(6) Uani 1 1 d .
H7 H 0.7857 1.1424 0.4949 0.033 Uiso 1 1 calc R
C8 C 1.08423(13) 1.2123(3) 0.54309(8) 0.0244(5) Uani 1 1 d .
C9 C 0.87587(15) 0.5187(3) 0.59050(9) 0.0304(6) Uani 1 1 d .
H9 H 0.8936 0.5816 0.5688 0.036 Uiso 1 1 calc R
C10 C 0.92726(15) 0.4179(3) 0.62194(9) 0.0328(6) Uani 1 1 d .
H10 H 0.9783 0.4133 0.6214 0.039 Uiso 1 1 calc R
C11 C 0.90236(14) 0.3234(2) 0.65429(9) 0.0281(6) Uani 1 1 d .
C12 C 0.82601(15) 0.3314(3) 0.65278(9) 0.0360(7) Uani 1 1 d .
H12 H 0.8068 0.2670 0.6733 0.043 Uiso 1 1 calc R
C13 C 0.77875(15) 0.4369(3) 0.62022(9) 0.0355(7) Uani 1 1 d .
H13 H 0.7273 0.4425 0.6198 0.043 Uiso 1 1 calc R
C14 C 0.93148(13) 0.1274(3) 0.71946(9) 0.0314(6) Uani 1 1 d .
H14A H 0.8896 0.0634 0.6986 0.038 Uiso 1 1 calc R
H14B H 0.9126 0.1856 0.7438 0.038 Uiso 1 1 calc R
C15 C 1.0000 0.0312(3) 0.7500 0.0267(8) Uani 1 2 d S
C16 C 1.02492(15) -0.0667(3) 0.71116(9) 0.0399(7) Uani 1 1 d .
H16A H 0.9827 -0.1326 0.6920 0.048 Uiso 1 1 calc R
H16B H 1.0392 -0.0038 0.6859 0.048 Uiso 1 1 calc R
C17 C 1.11826(16) -0.2625(3) 0.71623(10) 0.0386(7) Uani 1 1 d .
C18 C 1.09024(16) -0.2920(3) 0.66300(9) 0.0473(7) Uani 1 1 d .
H18 H 1.0490 -0.2371 0.6409 0.057 Uiso 1 1 calc R
C19 C 1.12565(19) -0.4066(3) 0.64344(11) 0.0553(9) Uani 1 1 d .
H19 H 1.1063 -0.4274 0.6075 0.066 Uiso 1 1 calc R
C20 C 1.21068(18) -0.4556(3) 0.72342(12) 0.0624(9) Uani 1 1 d .
H20 H 1.2525 -0.5112 0.7446 0.075 Uiso 1 1 calc R
C21 C 1.18033(18) -0.3462(3) 0.74729(11) 0.0568(9) Uani 1 1 d .
H21 H 1.2008 -0.3285 0.7834 0.068 Uiso 1 1 calc R
N1 N 0.80187(11) 0.5321(2) 0.58908(7) 0.0260(5) Uani 1 1 d .
N2 N 1.18485(15) -0.4883(3) 0.67216(10) 0.0558(7) Uani 1 1 d .
O5 O 0.95615(9) 0.22740(18) 0.68538(6) 0.0352(4) Uani 1 1 d .
O6 O 1.09060(11) -0.15477(19) 0.74158(6) 0.0500(5) Uani 1 1 d .
O1 O 0.79512(9) 0.85887(15) 0.52827(5) 0.0222(4) Uani 1 1 d .
O2 O 0.88800(10) 0.88513(19) 0.60571(6) 0.0430(5) Uani 1 1 d .
O3 O 1.11202(9) 1.32196(17) 0.52419(6) 0.0349(4) Uani 1 1 d .
O4 O 1.12837(9) 1.11184(17) 0.56966(6) 0.0308(4) Uani 1 1 d .
O2W O 1.1350(6) 0.1489(11) 0.6755(3) 0.103(4) Uani 0.25 1 d P
O1W O 0.75801(10) 0.8069(2) 0.62846(6) 0.0382(4) Uani 1 1 d D
H1A H 0.8015(9) 0.848(3) 0.6308(9) 0.057 Uiso 1 1 d D
H1B H 0.7335(14) 0.871(2) 0.6407(9) 0.057 Uiso 1 1 d D

loop_
_atom_site_aniso_label
_atom_site_aniso_U_11
_atom_site_aniso_U_22
_atom_site_aniso_U_33
_atom_site_aniso_U_23
_atom_site_aniso_U_13
_atom_site_aniso_U_12
Co1 0.01652(18) 0.02426(17) 0.02417(16) 0.00411(17) 0.00515(13) -0.00128(17)
C1 0.0204(16) 0.0281(15) 0.0301(15) 0.0022(13) 0.0105(14) -0.0025(12)
C2 0.0184(15) 0.0214(13) 0.0209(13) -0.0045(11) 0.0048(12) -0.0045(11)
C3 0.0205(15) 0.0226(14) 0.0223(12) 0.0018(11) 0.0042(12) 0.0013(11)
C4 0.0198(14) 0.0208(12) 0.0235(12) -0.0034(12) 0.0077(11) -0.0001(12)
C5 0.0268(16) 0.0208(13) 0.0386(14) 0.0020(13) 0.0116(13) -0.0071(13)
C6 0.0231(15) 0.0286(14) 0.0454(15) 0.0104(14) 0.0048(13) 0.0033(13)
C7 0.0151(15) 0.0273(15) 0.0375(14) -0.0022(12) 0.0048(12) -0.0006(11)
C8 0.0231(15) 0.0274(14) 0.0261(13) -0.0026(13) 0.0124(12) -0.0032(14)
C9 0.0321(18) 0.0291(16) 0.0337(15) 0.0066(12) 0.0155(14) 0.0019(13)
C10 0.0233(17) 0.0311(16) 0.0463(17) 0.0085(13) 0.0141(14) 0.0062(13)
C11 0.0284(16) 0.0243(16) 0.0267(13) 0.0023(12) 0.0017(12) 0.0032(12)
C12 0.0289(17) 0.0380(18) 0.0396(15) 0.0191(13) 0.0085(14) 0.0023(13)
C13 0.0233(17) 0.0388(17) 0.0437(16) 0.0139(14) 0.0097(14) 0.0029(13)
C14 0.0284(17) 0.0269(14) 0.0312(14) 0.0065(12) -0.0015(13) -0.0027(12)
C15 0.025(2) 0.022(2) 0.0226(18) 0.000 -0.0075(17) 0.000
C16 0.0422(19) 0.0298(16) 0.0305(15) -0.0002(13) -0.0130(14) 0.0101(13)
C17 0.0455(19) 0.0278(18) 0.0367(15) -0.0017(13) 0.0045(14) 0.0063(13)
C18 0.057(2) 0.0453(17) 0.0328(14) 0.0030(15) 0.0038(15) 0.0139(17)
C19 0.063(3) 0.067(2) 0.0358(17) -0.0084(17) 0.0149(18) -0.0008(19)
C20 0.066(3) 0.062(2) 0.052(2) -0.0046(18) 0.0077(19) 0.0291(18)
C21 0.067(2) 0.054(2) 0.0399(17) -0.0050(15) 0.0035(17) 0.0277(17)
N1 0.0241(13) 0.0273(12) 0.0258(11) 0.0037(9) 0.0066(10) 0.0007(10)
N2 0.058(2) 0.0628(19) 0.0492(16) -0.0119(14) 0.0207(16) 0.0103(15)
O5 0.0271(11) 0.0321(10) 0.0417(10) 0.0153(9) 0.0041(9) 0.0071(9)
O6 0.0554(14) 0.0410(12) 0.0365(10) -0.0126(9) -0.0100(10) 0.0230(10)
O1 0.0167(10) 0.0249(9) 0.0218(8) -0.0015(7) 0.0017(8) -0.0085(7)
O2 0.0319(12) 0.0589(13) 0.0292(10) 0.0136(9) -0.0034(9) -0.0203(9)
O3 0.0220(10) 0.0334(11) 0.0513(11) 0.0132(9) 0.0145(9) -0.0049(8)
O4 0.0174(11) 0.0310(10) 0.0420(10) 0.0083(9) 0.0067(9) 0.0010(8)
O2W 0.089(8) 0.155(10) 0.069(6) -0.006(6) 0.031(6) -0.046(7)
O1W 0.0330(12) 0.0469(12) 0.0379(10) -0.0111(10) 0.0158(9) -0.0096(10)

loop_
_atom_type_symbol
_atom_type_description
_atom_type_scat_dispersion_real
_atom_type_scat_dispersion_imag
_atom_type_scat_source
C C 0.0033 0.0016 'International Tables Vol C Tables 4.2.6.8 and 6.1.1.4'
H H 0.0000 0.0000 'International Tables Vol C Tables 4.2.6.8 and 6.1.1.4'
N N 0.0061 0.0033 'International Tables Vol C Tables 4.2.6.8 and 6.1.1.4'
O O 0.0106 0.0060 'International Tables Vol C Tables 4.2.6.8 and 6.1.1.4'
Co Co 0.3494 0.9721 'International Tables Vol C Tables 4.2.6.8 and 6.1.1.4'

loop_
_geom_angle_atom_site_label_1
_geom_angle_atom_site_label_2
_geom_angle_atom_site_label_3
_geom_angle
_geom_angle_site_symmetry_1
_geom_angle_site_symmetry_3
O1 Co1 O1W 91.32(6) . .
O1 Co1 N1 103.63(7) . .
O1W Co1 N1 85.87(7) . .
O1 Co1 O4 161.70(6) . 3_445
O1W Co1 O4 88.68(6) . 3_445
N1 Co1 O4 94.62(7) . 3_445
O1 Co1 O1 77.40(6) . 7_666
O1W Co1 O1 168.69(6) . 7_666
N1 Co1 O1 97.41(6) . 7_666
O4 Co1 O1 101.79(6) 3_445 7_666
O1 Co1 O3 100.87(6) . 3_445
O1W Co1 O3 95.84(6) . 3_445
N1 Co1 O3 155.40(6) . 3_445
O4 Co1 O3 60.96(5) 3_445 3_445
O1 Co1 O3 85.71(6) 7_666 3_445
O1 Co1 C8 131.55(7) . 3_445
O1W Co1 C8 94.20(6) . 3_445
N1 Co1 C8 124.75(8) . 3_445
O4 Co1 C8 30.35(6) 3_445 3_445
O1 Co1 C8 92.80(6) 7_666 3_445
O3 Co1 C8 30.69(6) 3_445 3_445
O2 C1 O1 123.8(2) . .
O2 C1 C2 118.6(2) . .
O1 C1 C2 117.5(2) . .
C3 C2 C7 119.7(2) . .
C3 C2 C1 120.4(2) . .
C7 C2 C1 119.8(2) . .
C2 C3 C4 120.7(2) . .
C2 C3 H3 119.7 . .
C4 C3 H3 119.7 . .
C5 C4 C3 118.6(2) . .
C5 C4 C8 121.3(2) . .
C3 C4 C8 120.1(2) . .
C6 C5 C4 121.2(2) . .
C6 C5 H5 119.4 . .
C4 C5 H5 119.4 . .
C5 C6 C7 119.4(2) . .
C5 C6 H6 120.3 . .
C7 C6 H6 120.3 . .
C2 C7 C6 120.3(2) . .
C2 C7 H7 119.8 . .
C6 C7 H7 119.8 . .
O4 C8 O3 120.2(2) . .
O4 C8 C4 119.7(2) . .
O3 C8 C4 120.0(2) . .
O4 C8 Co1 58.44(11) . 3
O3 C8 Co1 62.02(11) . 3
C4 C8 Co1 172.60(16) . 3
N1 C9 C10 124.0(2) . .
N1 C9 H9 118.0 . .
C10 C9 H9 118.0 . .
C9 C10 C11 119.0(2) . .
C9 C10 H10 120.5 . .
C11 C10 H10 120.5 . .
O5 C11 C12 124.9(2) . .
O5 C11 C10 116.6(2) . .
C12 C11 C10 118.5(2) . .
C11 C12 C13 118.4(2) . .
C11 C12 H12 120.8 . .
C13 C12 H12 120.8 . .
N1 C13 C12 124.3(2) . .
N1 C13 H13 117.8 . .
C12 C13 H13 117.8 . .
O5 C14 C15 108.66(17) . .
O5 C14 H14A 110.0 . .
C15 C14 H14A 110.0 . .
O5 C14 H14B 110.0 . .
C15 C14 H14B 110.0 . .
H14A C14 H14B 108.3 . .
C14 C15 C14 111.6(3) 2_756 .
C14 C15 C16 108.44(13) 2_756 .
C14 C15 C16 108.84(12) . .
C14 C15 C16 108.84(12) 2_756 2_756
C14 C15 C16 108.44(13) . 2_756
C16 C15 C16 110.7(3) . 2_756
O6 C16 C15 107.13(17) . .
O6 C16 H16A 110.3 . .
C15 C16 H16A 110.3 . .
O6 C16 H16B 110.3 . .
C15 C16 H16B 110.3 . .
H16A C16 H16B 108.5 . .
O6 C17 C18 125.1(2) . .
O6 C17 C21 116.0(2) . .
C18 C17 C21 118.9(2) . .
C17 C18 C19 117.6(3) . .
C17 C18 H18 121.2 . .
C19 C18 H18 121.2 . .
N2 C19 C18 124.8(3) . .
N2 C19 H19 117.6 . .
C18 C19 H19 117.6 . .
N2 C20 C21 124.8(3) . .
N2 C20 H20 117.6 . .
C21 C20 H20 117.6 . .
C20 C21 C17 118.1(3) . .
C20 C21 H21 120.9 . .
C17 C21 H21 120.9 . .
C9 N1 C13 115.7(2) . .
C9 N1 Co1 126.38(15) . .
C13 N1 Co1 117.06(15) . .
C19 N2 C20 115.8(2) . .
C11 O5 C14 117.61(17) . .
C17 O6 C16 118.08(19) . .
C1 O1 Co1 124.15(13) . .
C1 O1 Co1 127.30(12) . 7_666
Co1 O1 Co1 102.60(6) . 7_666
C8 O3 Co1 87.29(14) . 3
C8 O4 Co1 91.20(13) . 3
Co1 O1W H1A 103.0(16) . .
Co1 O1W H1B 128.5(18) . .
H1A O1W H1B 106(2) . .

loop_
_geom_bond_atom_site_label_1
_geom_bond_atom_site_label_2
_geom_bond_distance
_geom_bond_site_symmetry_2
Co1 O1 2.0885(13) .
Co1 O1W 2.0893(16) .
Co1 N1 2.1065(18) .
Co1 O4 2.1161(14) 3_445
Co1 O1 2.1741(13) 7_666
Co1 O3 2.1951(16) 3_445
Co1 C8 2.483(2) 3_445
C1 O2 1.234(3) .
C1 O1 1.291(3) .
C1 C2 1.498(3) .
C2 C3 1.380(3) .
C2 C7 1.382(3) .
C3 C4 1.394(3) .
C3 H3 0.9300 .
C4 C5 1.386(3) .
C4 C8 1.488(3) .
C5 C6 1.379(3) .
C5 H5 0.9300 .
C6 C7 1.388(3) .
C6 H6 0.9300 .
C7 H7 0.9300 .
C8 O4 1.255(3) .
C8 O3 1.268(2) .
C8 Co1 2.483(2) 3
C9 N1 1.335(3) .
C9 C10 1.369(3) .
C9 H9 0.9300 .
C10 C11 1.375(3) .
C10 H10 0.9300 .
C11 O5 1.360(3) .
C11 C12 1.374(3) .
C12 C13 1.375(3) .
C12 H12 0.9300 .
C13 N1 1.339(3) .
C13 H13 0.9300 .
C14 O5 1.436(2) .
C14 C15 1.514(3) .
C14 H14A 0.9700 .
C14 H14B 0.9700 .
C15 C14 1.514(3) 2_756
C15 C16 1.524(3) .
C15 C16 1.524(3) 2_756
C16 O6 1.440(3) .
C16 H16A 0.9700 .
C16 H16B 0.9700 .
C17 O6 1.353(2) .
C17 C18 1.373(3) .
C17 C21 1.383(4) .
C18 C19 1.386(3) .
C18 H18 0.9300 .
C19 N2 1.321(4) .
C19 H19 0.9300 .
C20 N2 1.329(3) .
C20 C21 1.365(3) .
C20 H20 0.9300 .
C21 H21 0.9300 .
O1 Co1 2.1741(13) 7_666
O3 Co1 2.1951(16) 3
O4 Co1 2.1161(14) 3
O1W H1A 0.852(10) .
O1W H1B 0.850(9) .

loop_
_geom_torsion_atom_site_label_1
_geom_torsion_atom_site_label_2
_geom_torsion_atom_site_label_3
_geom_torsion_atom_site_label_4
_geom_torsion
_geom_torsion_site_symmetry_1
_geom_torsion_site_symmetry_4
O2 C1 C2 C3 38.4(3) . .
O1 C1 C2 C3 -143.2(2) . .
O2 C1 C2 C7 -140.4(2) . .
O1 C1 C2 C7 38.0(3) . .
C7 C2 C3 C4 -2.0(3) . .
C1 C2 C3 C4 179.13(19) . .
C2 C3 C4 C5 3.2(3) . .
C2 C3 C4 C8 -174.03(18) . .
C3 C4 C5 C6 -1.3(3) . .
C8 C4 C5 C6 175.89(19) . .
C4 C5 C6 C7 -1.7(3) . .
C3 C2 C7 C6 -1.0(3) . .
C1 C2 C7 C6 177.79(18) . .
C5 C6 C7 C2 2.9(3) . .
C5 C4 C8 O4 -175.2(2) . .
C3 C4 C8 O4 2.0(3) . .
C5 C4 C8 O3 2.1(3) . .
C3 C4 C8 O3 179.29(18) . .
C5 C4 C8 Co1 -102.0(14) . 3
C3 C4 C8 Co1 75.1(14) . 3
N1 C9 C10 C11 0.1(4) . .
C9 C10 C11 O5 -178.8(2) . .
C9 C10 C11 C12 1.6(3) . .
O5 C11 C12 C13 178.5(2) . .
C10 C11 C12 C13 -2.1(3) . .
C11 C12 C13 N1 0.8(4) . .
O5 C14 C15 C14 56.21(13) . 2_756
O5 C14 C15 C16 -63.4(3) . .
O5 C14 C15 C16 176.09(17) . 2_756
C14 C15 C16 O6 57.7(3) 2_756 .
C14 C15 C16 O6 179.3(2) . .
C16 C15 C16 O6 -61.63(15) 2_756 .
O6 C17 C18 C19 179.8(2) . .
C21 C17 C18 C19 0.8(4) . .
C17 C18 C19 N2 -0.7(5) . .
N2 C20 C21 C17 -0.1(5) . .
O6 C17 C21 C20 -179.5(2) . .
C18 C17 C21 C20 -0.4(4) . .
C10 C9 N1 C13 -1.3(3) . .
C10 C9 N1 Co1 167.75(19) . .
C12 C13 N1 C9 0.8(4) . .
C12 C13 N1 Co1 -169.3(2) . .
O1 Co1 N1 C9 -4.8(2) . .
O1W Co1 N1 C9 -95.15(19) . .
O4 Co1 N1 C9 176.51(18) 3_445 .
O1 Co1 N1 C9 73.96(19) 7_666 .
O3 Co1 N1 C9 169.85(16) 3_445 .
C8 Co1 N1 C9 172.59(17) 3_445 .
O1 Co1 N1 C13 164.15(16) . .
O1W Co1 N1 C13 73.80(17) . .
O4 Co1 N1 C13 -14.54(18) 3_445 .
O1 Co1 N1 C13 -117.09(17) 7_666 .
O3 Co1 N1 C13 -21.2(3) 3_445 .
C8 Co1 N1 C13 -18.5(2) 3_445 .
C18 C19 N2 C20 0.2(5) . .
C21 C20 N2 C19 0.2(5) . .
C12 C11 O5 C14 -0.4(3) . .
C10 C11 O5 C14 -179.91(19) . .
C15 C14 O5 C11 179.77(18) . .
C18 C17 O6 C16 2.2(4) . .
C21 C17 O6 C16 -178.7(2) . .
C15 C16 O6 C17 173.29(19) . .
O2 C1 O1 Co1 13.0(3) . .
C2 C1 O1 Co1 -165.30(13) . .
O2 C1 O1 Co1 -135.03(18) . 7_666
C2 C1 O1 Co1 46.7(3) . 7_666
O1W Co1 O1 C1 26.32(17) . .
N1 Co1 O1 C1 -59.74(17) . .
O4 Co1 O1 C1 116.1(2) 3_445 .
O1 Co1 O1 C1 -154.4(2) 7_666 .
O3 Co1 O1 C1 122.53(17) 3_445 .
C8 Co1 O1 C1 123.12(17) 3_445 .
O1W Co1 O1 Co1 -179.25(7) . 7_666
N1 Co1 O1 Co1 94.68(7) . 7_666
O4 Co1 O1 Co1 -89.48(18) 3_445 7_666
O1 Co1 O1 Co1 0.0 7_666 7_666
O3 Co1 O1 Co1 -83.05(6) 3_445 7_666
C8 Co1 O1 Co1 -82.45(9) 3_445 7_666
O4 C8 O3 Co1 5.4(2) . 3
C4 C8 O3 Co1 -171.87(17) . 3
O3 C8 O4 Co1 -5.6(2) . 3
C4 C8 O4 Co1 171.68(17) . 3
